data_2100931
loop_
_publ_author_name
'Koji\'c-Prodi\'c, B.'
'Nigovi\'c, B.'
'Puntarec, V.'
'Tomi\'c, S.'
'Magnus, V.'

_publ_section_title
;
 Structural comparison of biologically active and inactive conjugates
 of \a-amino acids and the plant growth hormone (auxin) indole-3-acetic
 acid
;
_journal_issue 2
_journal_name_full 'Acta Crystallographica Section B'
_journal_page_first 367
_journal_page_last 374
_journal_paper_doi 10.1107/S0108768192010115
_journal_volume 49
_journal_year 1993
_chemical_formula_sum 'C15 H18 N2 O3'
_chemical_formula_weight 274.32
_space_group_crystal_system monoclinic
_space_group_IT_number 4
_space_group_name_Hall 'P 2yb'
_space_group_name_H-M_alt 'P 1 21 1'
_cell_angle_alpha 90
_cell_angle_beta 105.80(4)
_cell_angle_gamma 90
_cell_formula_units_Z 2
_cell_length_a 7.185(2)
_cell_length_b 10.850(6)
_cell_length_c 9.600(4)
_cell_volume 720.1(6)
_diffrn_radiation_type Cu
_diffrn_radiation_wavelength 1.5418
_exptl_absorpt_coefficient_mu 0.6902
_exptl_crystal_density_diffrn 1.265
_exptl_crystal_F_000 292
_cod_data_source_file li0138.cif
_cod_data_source_block li0138a
_cod_original_cell_volume 720.0(10)
_cod_database_code 2100931

loop_
_space_group_symop_id
_space_group_symop_operation_xyz
1 x,y,z
2 -x,y+1/2,-z

loop_
_atom_site_label
_atom_site_fract_x
_atom_site_fract_y
_atom_site_fract_z
_atom_site_U_iso_or_equiv
N1 -.1527(2) .2717(2) .6437(2) .05720(10)
C2 -.2933(2) .3131(2) .5265(2) .05240(10)
C3 -.2133(2) .3956(2) .4499(2) .03990(10)
C31 -.0113(2) .4037(2) .5258(2) .03780(10)
C4 .1414(2) .4741(2) .5057(2) .04980(10)
C5 .3211(2) .4661(2) .6055(2) .06600(10)
C6 .3512(2) .3868(2) .7230(2) .06980(10)
C7 .2051(2) .3151(2) .7463(2) .06400(10)
C71 .0209(2) .3251(2) .6470(2) .04530(10)
C8 -.3131(2) .4648(2) .3164(2) .04270(10)
C9 -.2733(2) .4214(2) .1773(2) .03540(10)
O9 -.3307(2) .4809 .0632(2) .05420(10)
N22 -.1746(2) .3177(2) .18140(10) .03520(10)
C21 -.2785(2) .1719(2) -.0247(2) .03490(10)
C22 -.1271(2) .2637(2) .0577(2) .03260(10)
C23 .0745(2) .2029(2) .1011(2) .04080(10)
C24 .0873(2) .0982(2) .2083(2) .06590(10)
C25 .2311(2) .2984(2) .1588(2) .06440(10)
O211 -.4114(2) .1445(2) .0405(2) .05050(10)
O212 -.2719(2) .1297(2) -.13930(10) .04980(10)
H1 -.1714(2) .2199(2) .7228(2) .0824(2)
H2 -.4635(2) .2918(2) .5124(2) .0808(2)
H4 .1405(2) .5224(2) .4219(2) .0663(2)
H5 .4389(2) .5225(2) .5918(2) .0507(2)
H6 .4935(2) .3813(2) .7981(2) .0603(2)
H7 .2306(2) .2530(2) .8374(2) .0503(2)
H81 -.4670(2) .4582(2) .3029(2) .0500(2)
H82 -.2688(2) .5600(2) .3325(2) .0500(2)
H22 -.1509(2) .2655(2) .2715(2) .0318(2)
H221 -.1256(2) .3395(2) -.0150(2) .0400(2)
H23 .0904(2) .1584(2) -.0103(2) .0457(2)
H241 .0735(2) .1347(2) .3097(2) .0501(2)
H242 .2254(2) .0526(2) .2259(2) .0501(2)
H243 -.0276(2) .0330(2) .1657(2) .0502(2)
H251 .2143(2) .3370(2) .2583(2) .0502(2)
H252 .2192(2) .3708(2) .0797(2) .0502(2)
H253 .3714(2) .2552(2) .1790(2) .0502(2)
H211 -.4795(2) .0800(2) -.0219(2) .0502(2)

loop_
_geom_angle_atom_site_label_1
_geom_angle_atom_site_label_2
_geom_angle_atom_site_label_3
_geom_angle
C2 N1 C71 110.2(2)
N1 C2 C3 109.30(10)
C2 C3 C8 127.80(10)
C2 C3 C31 106.2(2)
C31 C3 C8 126.0(2)
C3 C31 C71 107.30(10)
C3 C31 C4 133.4(2)
C4 C31 C71 119.2(2)
C31 C4 C5 119.4(2)
C4 C5 C6 120.7(2)
C5 C6 C7 121.8(2)
C6 C7 C71 117.7(2)
C31 C71 C7 121.2(2)
N1 C71 C7 131.7(2)
N1 C71 C31 107.10(10)
C3 C8 C9 116.1(2)
C8 C9 N22 117.8(2)
C8 C9 O9 121.3(2)
O9 C9 N22 121.00(10)
C9 N22 C22 124.30(10)
N22 C22 C21 113.30(10)
N22 C22 C23 111.50(10)
C21 C22 C23 110.2(3)
C22 C23 C24 112.50(10)
C22 C23 C25 110.8(2)
C24 C23 C25 111.20(10)
C22 C21 O211 114.2(2)
C22 C21 O212 121.4(2)
O211 C21 O212 124.4(2)

loop_
_geom_bond_atom_site_label_1
_geom_bond_atom_site_label_2
_geom_bond_distance
N1 C2 1.367(2)
N1 C71 1.368(2)
C2 C3 1.379(3)
C3 C31 1.439(2)
C3 C8 1.490(3)
C31 C4 1.393(3)
C31 C71 1.410(3)
C4 C5 1.385(2)
C5 C6 1.388(3)
C6 C7 1.373(3)
C7 C71 1.409(2)
C8 C9 1.515(3)
C9 O9 1.241(2)
C9 N22 1.325(3)
N22 C22 1.446(3)
C21 C22 1.527(3)
C22 C23 1.542(2)
C23 C24 1.519(3)
C23 C25 1.519(3)
C21 O211 1.311(3)
C21 O212 1.204(2)
